data_7055819
loop_
_publ_author_name
'Iijima, Shunsuke'
'Nakashima, Takuya'
'Kawai, Tsuyoshi'

_publ_section_title
;
 Stereoselective photoreaction in P-stereogenic
 dithiazolylbenzo[b]phosphole chalcogenides
;
_journal_issue 12
_journal_name_full 'New J. Chem.'
_journal_page_first 10048
_journal_paper_doi 10.1039/C6NJ02446G
_journal_volume 40
_journal_year 2016
_chemical_formula_moiety 'C34 H25 N2 P S3, C2 H3 N'
_chemical_formula_sum 'C36 H28 N3 P S3'
_chemical_formula_weight 629.79
_chemical_name_systematic '2,3-bis(5-methyl-2-phenylthiazol-4-yl)-1-phenylphosphindole 1-sulfide'
_chemical_properties_physical Photo-sensitive
_space_group_crystal_system triclinic
_space_group_IT_number 2
_space_group_name_Hall '-P 1'
_space_group_name_H-M_alt 'P -1'
_symmetry_space_group_name_Hall '-P 1'
_symmetry_space_group_name_H-M 'P -1'
_atom_sites_solution_hydrogens geom
_atom_sites_solution_primary direct
_atom_sites_solution_secondary difmap
_audit_update_record
;
2016-01-06 deposited with the CCDC.
2016-10-10 downloaded from the CCDC.
;
_cell_angle_alpha 86.1262(7)
_cell_angle_beta 83.4645(7)
_cell_angle_gamma 81.5450(7)
_cell_formula_units_Z 2
_cell_length_a 10.0101(2)
_cell_length_b 11.0471(2)
_cell_length_c 14.5019(3)
_cell_measurement_reflns_used 21314
_cell_measurement_temperature 123
_cell_measurement_theta_max 27.50
_cell_measurement_theta_min 3.10
_cell_volume 1573.81(5)
_computing_cell_refinement 'RAPID AUTO'
_computing_data_collection 'RAPID AUTO (Rigaku, ????)'
_computing_data_reduction 'RAPID AUTO'
_computing_molecular_graphics 'CrystalStructure 4.1'
_computing_publication_material 'CrystalStructure 4.1 (Rigaku, 2014)'
_computing_structure_refinement 'SHELXL2013 (Sheldrick, 2008)'
_computing_structure_solution 'SIR2011 (Burla, et al., 2012)'
_diffrn_ambient_temperature 123
_diffrn_detector_area_resol_mean 10.000
_diffrn_measured_fraction_theta_full 0.998
_diffrn_measured_fraction_theta_max 0.998
_diffrn_measurement_device_type 'Rigaku R-AXIS RAPID'
_diffrn_measurement_method \w
_diffrn_radiation_type 'Mo K\a'
_diffrn_radiation_wavelength 0.71075
_diffrn_reflns_av_R_equivalents 0.0275
_diffrn_reflns_Laue_measured_fraction_full 0.998
_diffrn_reflns_Laue_measured_fraction_max 0.998
_diffrn_reflns_limit_h_max 12
_diffrn_reflns_limit_h_min -12
_diffrn_reflns_limit_k_max 14
_diffrn_reflns_limit_k_min -14
_diffrn_reflns_limit_l_max 18
_diffrn_reflns_limit_l_min -18
_diffrn_reflns_number 27280
_diffrn_reflns_point_group_measured_fraction_full 0.998
_diffrn_reflns_point_group_measured_fraction_max 0.998
_diffrn_reflns_theta_full 25.242
_diffrn_reflns_theta_max 27.485
_diffrn_reflns_theta_min 3.094
_diffrn_standards_number 0
_exptl_absorpt_coefficient_mu 0.317
_exptl_absorpt_correction_T_max 0.984
_exptl_absorpt_correction_T_min 0.811
_exptl_absorpt_correction_type multi-scan
_exptl_absorpt_process_details 'ABSCOR (Rigaku, 1995)'
_exptl_crystal_colour colorless
_exptl_crystal_density_diffrn 1.329
_exptl_crystal_density_method 'not measured'
_exptl_crystal_description prism
_exptl_crystal_F_000 656.00
_exptl_crystal_recrystallization_method 'Re-crystallisation from solvent: Acetonitrile/dichloromethane'
_exptl_crystal_size_max 0.140
_exptl_crystal_size_mid 0.100
_exptl_crystal_size_min 0.050
_refine_diff_density_max 0.54
_refine_diff_density_min -0.33
_refine_ls_extinction_method none
_refine_ls_goodness_of_fit_ref 1.090
_refine_ls_hydrogen_treatment constr
_refine_ls_number_parameters 391
_refine_ls_number_reflns 7207
_refine_ls_number_restraints 0
_refine_ls_R_factor_all 0.0456
_refine_ls_R_factor_gt 0.0374
_refine_ls_shift/su_max 0.000
_refine_ls_structure_factor_coef Fsqd
_refine_ls_weighting_details 'w = 1/[\s^2^(Fo^2^)+(0.0515P)^2^+0.6206P] where P=(Fo^2^+2Fc^2^)/3'
_refine_ls_weighting_scheme calc
_refine_ls_wR_factor_gt 0.0959
_refine_ls_wR_factor_ref 0.1026
_reflns_number_gt 6074
_reflns_number_total 7207
_reflns_threshold_expression F^2^>2.0\s(F^2^)
_cod_data_source_file c6nj02446g2.cif
_cod_data_source_block rac-BPPS-2PTA
_cod_depositor_comments 'Adding full bibliography for 7055818--7055819.cif.'
_cod_database_code 7055819
_shelxl_res_file
;
TITL rac-BPPS-2PTA
CELL  0.71075 10.01012 11.04706 14.50188 86.12620 83.46450 81.54500
ZERR  2 0.00020 0.00020 0.00027 0.00070 0.00070 0.00070
LATT 1
SFAC C H N P S
UNIT 72 56 6 2 6
L.S. 5
FMAP 2
PLAN -20
WPDB -2
HTAB
BOND $H
CONF
LIST 4
TEMP -150.0
ACTA
SIZE 0.140 0.100 0.050
WGHT    0.051500    0.620600
FVAR       0.82757
S1    5    0.367904    0.213031   -0.004607    11.00000    0.02926    0.03327 =
         0.01982   -0.00047   -0.00264   -0.00704
S2    5   -0.101352    0.486078    0.119651    11.00000    0.01883    0.02617 =
         0.02990    0.00156   -0.00512   -0.00430
S3    5   -0.147339    0.133632    0.441049    11.00000    0.03078    0.03518 =
         0.02586   -0.00063    0.00552   -0.01040
P1    4    0.359626    0.207176    0.130258    11.00000    0.01935    0.02079 =
         0.01992    0.00109   -0.00185   -0.00501
N1    3    0.147013    0.441703    0.152802    11.00000    0.01998    0.02127 =
         0.02449    0.00106   -0.00274   -0.00415
N2    3    0.004846   -0.000407    0.322536    11.00000    0.02868    0.02492 =
         0.02327    0.00253   -0.00389   -0.01136
N3    3    0.334619    0.608779    0.476374    11.00000    0.09136    0.04797 =
         0.03842   -0.00419   -0.01916   -0.00100
C1    1    0.189642    0.224158    0.192586    11.00000    0.01840    0.02135 =
         0.02206   -0.00142   -0.00121   -0.00523
C2    1    0.175633    0.126578    0.253160    11.00000    0.02280    0.02068 =
         0.02101   -0.00166   -0.00233   -0.00802
C3    1    0.298460    0.032212    0.252431    11.00000    0.02512    0.02152 =
         0.02091   -0.00028   -0.00510   -0.00575
C4    1    0.315547   -0.076194    0.307798    11.00000    0.03210    0.02513 =
         0.02343    0.00183   -0.00437   -0.00825
AFIX  43
H4    2    0.243292   -0.098219    0.350977    11.00000   -1.20000
AFIX   0
C5    1    0.440181   -0.151487    0.298705    11.00000    0.03692    0.02438 =
         0.03084    0.00588   -0.01160   -0.00398
AFIX  43
H5    2    0.452206   -0.225388    0.336189    11.00000   -1.20000
AFIX   0
C6    1    0.547040   -0.121285    0.236359    11.00000    0.03102    0.02752 =
         0.03475   -0.00065   -0.00761    0.00364
AFIX  43
H6    2    0.631323   -0.173920    0.231827    11.00000   -1.20000
AFIX   0
C7    1    0.531051   -0.013564    0.180153    11.00000    0.02646    0.02830 =
         0.02835   -0.00169   -0.00237   -0.00167
AFIX  43
H7    2    0.603479    0.007714    0.136802    11.00000   -1.20000
AFIX   0
C8    1    0.407389    0.061471    0.189010    11.00000    0.02492    0.02005 =
         0.02275    0.00019   -0.00405   -0.00404
C9    1    0.453353    0.313155    0.176979    11.00000    0.01718    0.02423 =
         0.02470   -0.00020   -0.00062   -0.00511
C10   1    0.480668    0.300141    0.269094    11.00000    0.03263    0.03790 =
         0.02415    0.00050   -0.00344   -0.01236
AFIX  43
H10   2    0.454917    0.232082    0.306978    11.00000   -1.20000
AFIX   0
C11   1    0.544850    0.384972    0.306338    11.00000    0.03919    0.04624 =
         0.02573   -0.00491   -0.00421   -0.01387
AFIX  43
H11   2    0.563865    0.375051    0.369325    11.00000   -1.20000
AFIX   0
C12   1    0.581319    0.484735    0.251080    11.00000    0.02593    0.03538 =
         0.04292   -0.01021   -0.00365   -0.01138
AFIX  43
H12   2    0.624396    0.543914    0.276622    11.00000   -1.20000
AFIX   0
C13   1    0.555401    0.498653    0.159050    11.00000    0.02535    0.02806 =
         0.04319    0.00471   -0.00520   -0.01116
AFIX  43
H13   2    0.580989    0.567037    0.121493    11.00000   -1.20000
AFIX   0
C14   1    0.491884    0.412543    0.121495    11.00000    0.02241    0.03137 =
         0.02778    0.00460   -0.00489   -0.00834
AFIX  43
H14   2    0.474826    0.421530    0.058105    11.00000   -1.20000
AFIX   0
C15   1    0.094086    0.331801    0.168100    11.00000    0.02030    0.02128 =
         0.02054   -0.00036   -0.00048   -0.00543
C16   1    0.055763    0.530990    0.127884    11.00000    0.01878    0.02355 =
         0.02160   -0.00055   -0.00235   -0.00296
C17   1   -0.039475    0.336961    0.152843    11.00000    0.02133    0.02459 =
         0.02255   -0.00105   -0.00250   -0.00523
C18   1    0.081249    0.658452    0.108878    11.00000    0.02544    0.02188 =
         0.02169    0.00118   -0.00539   -0.00461
C19   1    0.214970    0.684966    0.098507    11.00000    0.02684    0.02519 =
         0.03486    0.00355   -0.00726   -0.00457
AFIX  43
H19   2    0.288431    0.620081    0.100548    11.00000   -1.20000
AFIX   0
C20   1    0.240980    0.805413    0.085260    11.00000    0.03583    0.03032 =
         0.03531    0.00423   -0.01068   -0.01319
AFIX  43
H20   2    0.331872    0.822718    0.078859    11.00000   -1.20000
AFIX   0
C21   1    0.134235    0.900182    0.081402    11.00000    0.04645    0.02148 =
         0.03440    0.00202   -0.01319   -0.00886
AFIX  43
H21   2    0.151861    0.982615    0.073090    11.00000   -1.20000
AFIX   0
C22   1    0.002315    0.874983    0.089621    11.00000    0.04103    0.02369 =
         0.04228    0.00018   -0.01225    0.00131
AFIX  43
H22   2   -0.070487    0.940251    0.086119    11.00000   -1.20000
AFIX   0
C23   1   -0.024987    0.754728    0.103001    11.00000    0.02647    0.02739 =
         0.03523    0.00154   -0.00708   -0.00167
AFIX  43
H23   2   -0.116107    0.738202    0.108139    11.00000   -1.20000
AFIX   0
C24   1   -0.126325    0.237039    0.157180    11.00000    0.02632    0.02987 =
         0.03316    0.00078   -0.00644   -0.01139
AFIX 137
H24A  2   -0.186025    0.239225    0.215673    11.00000   -1.20000
H24B  2   -0.068331    0.157515    0.153921    11.00000   -1.20000
H24C  2   -0.181505    0.248927    0.104785    11.00000   -1.20000
AFIX   0
C25   1    0.054357    0.110608    0.318630    11.00000    0.02441    0.02416 =
         0.02046    0.00144   -0.00285   -0.00851
C26   1   -0.101141   -0.001157    0.383419    11.00000    0.02814    0.03161 =
         0.02263    0.00349   -0.00363   -0.01147
C27   1   -0.013532    0.195469    0.378336    11.00000    0.02756    0.02811 =
         0.02327    0.00076   -0.00085   -0.00804
C28   1   -0.175502   -0.107348    0.403097    11.00000    0.03498    0.03776 =
         0.02553    0.00991   -0.01055   -0.01912
C29   1   -0.129188   -0.213733    0.355311    11.00000    0.03457    0.02929 =
         0.05031    0.00940   -0.01548   -0.01244
AFIX  43
H29   2   -0.051848   -0.216384    0.310585    11.00000   -1.20000
AFIX   0
C30   1   -0.196616   -0.315958    0.373354    11.00000    0.04882    0.03237 =
         0.06982    0.01485   -0.03084   -0.01844
AFIX  43
H30   2   -0.164609   -0.388548    0.341314    11.00000   -1.20000
AFIX   0
C31   1   -0.309836   -0.311946    0.437699    11.00000    0.06358    0.05547 =
         0.05163    0.03036   -0.03204   -0.04194
AFIX  43
H31   2   -0.355166   -0.381968    0.450131    11.00000   -1.20000
AFIX   0
C32   1   -0.357098   -0.206849    0.483808    11.00000    0.05885    0.08578 =
         0.02638    0.01470   -0.00960   -0.05177
AFIX  43
H32   2   -0.436105   -0.204185    0.527060    11.00000   -1.20000
AFIX   0
C33   1   -0.290136   -0.104191    0.467659    11.00000    0.04838    0.06592 =
         0.02521    0.00339   -0.00352   -0.03579
AFIX  43
H33   2   -0.322496   -0.032342    0.500528    11.00000   -1.20000
AFIX   0
C34   1    0.015211    0.320344    0.394803    11.00000    0.04228    0.02959 =
         0.03142   -0.00620    0.00196   -0.01027
AFIX 137
H34A  2    0.107244    0.330153    0.367183    11.00000   -1.20000
H34B  2    0.007861    0.331067    0.461810    11.00000   -1.20000
H34C  2   -0.050566    0.381950    0.366249    11.00000   -1.20000
AFIX   0
C35   1    0.282552    0.599923    0.412227    11.00000    0.04970    0.02712 =
         0.03379   -0.00193   -0.00107   -0.00476
C36   1    0.217532    0.591510    0.328898    11.00000    0.04590    0.05040 =
         0.04896   -0.01019   -0.01162   -0.01078
AFIX 137
H36A  2    0.221040    0.667230    0.289939    11.00000   -1.20000
H36B  2    0.122606    0.579745    0.346199    11.00000   -1.20000
H36C  2    0.265027    0.521873    0.294264    11.00000   -1.20000
AFIX   0
HKLF 4
 
REM  rac-BPPS-2PTA
REM R1 =  0.0374 for    6074 Fo > 4sig(Fo)  and  0.0456 for all    7207 data
REM    391 parameters refined using      0 restraints
 
END  
     
WGHT      0.0515      0.6205 

REM Instructions for potential hydrogen bonds
HTAB C14 S1

REM Highest difference peak  0.542,  deepest hole -0.333,  1-sigma level  0.059
Q1    1   0.3940  0.2453  0.1874  11.00000  0.05    0.54
Q2    1  -0.1462  0.0590  0.4121  11.00000  0.05    0.54
Q3    1   0.0168  0.3330  0.1773  11.00000  0.05    0.42
Q4    1  -0.1025  0.4196  0.1355  11.00000  0.05    0.41
Q5    1   0.4015  0.2120  0.0515  11.00000  0.05    0.40
Q6    1   0.3577  0.2180  0.0634  11.00000  0.05    0.39
Q7    1   0.4755  0.3616  0.2851  11.00000  0.05    0.36
Q8    1   0.0603  0.5987  0.1258  11.00000  0.05    0.35
Q9    1   0.1445  0.6768  0.1022  11.00000  0.05    0.35
Q10   1   0.2186  0.7441  0.0950  11.00000  0.05    0.34
Q11   1   0.3769  0.1303  0.1689  11.00000  0.05    0.34
Q12   1  -0.0204  0.5067  0.1386  11.00000  0.05    0.34
Q13   1   0.2604  0.2156  0.1567  11.00000  0.05    0.34
Q14   1   0.1243  0.2846  0.1908  11.00000  0.05    0.33
Q15   1  -0.1352 -0.1745  0.4050  11.00000  0.05    0.32
Q16   1   0.3284 -0.0021  0.2915  11.00000  0.05    0.31
Q17   1   0.1248  0.3806  0.1517  11.00000  0.05    0.30
Q18   1   0.0660  0.8868  0.1097  11.00000  0.05    0.30
Q19   1   0.0077  0.1770  0.3341  11.00000  0.05    0.30
Q20   1  -0.2115 -0.2830  0.4248  11.00000  0.05    0.30
;

loop_
_symmetry_equiv_pos_site_id
_space_group_symop_operation_xyz
1 +X,+Y,+Z
2 -X,-Y,-Z

loop_
_atom_site_label
_atom_site_type_symbol
_atom_site_fract_x
_atom_site_fract_y
_atom_site_fract_z
_atom_site_U_iso_or_equiv
_atom_site_adp_type
_atom_site_occupancy
_atom_site_site_symmetry_multiplicity
_atom_site_calc_flag
_atom_site_refinement_flags
S1 S 0.36790(4) 0.21303(4) -0.00461(3) 0.02722(11) Uani 1 2 d .
S2 S -0.10135(4) 0.48608(4) 0.11965(3) 0.02479(10) Uani 1 2 d .
S3 S -0.14734(5) 0.13363(4) 0.44105(3) 0.03073(11) Uani 1 2 d .
P1 P 0.35963(4) 0.20718(4) 0.13026(3) 0.01991(10) Uani 1 2 d .
N1 N 0.14701(14) 0.44170(12) 0.15280(9) 0.0219(3) Uani 1 2 d .
N2 N 0.00485(15) -0.00041(13) 0.32254(9) 0.0249(3) Uani 1 2 d .
N3 N 0.3346(3) 0.60878(19) 0.47637(14) 0.0591(6) Uani 1 2 d .
C1 C 0.18964(16) 0.22416(14) 0.19259(11) 0.0204(3) Uani 1 2 d .
C2 C 0.17563(16) 0.12658(14) 0.25316(11) 0.0210(3) Uani 1 2 d .
C3 C 0.29846(17) 0.03221(14) 0.25243(11) 0.0221(3) Uani 1 2 d .
C4 C 0.31555(18) -0.07619(15) 0.30780(12) 0.0265(3) Uani 1 2 d .
C5 C 0.44018(19) -0.15149(16) 0.29871(13) 0.0305(4) Uani 1 2 d .
C6 C 0.54704(19) -0.12128(16) 0.23636(13) 0.0316(4) Uani 1 2 d .
C7 C 0.53105(18) -0.01356(16) 0.18015(12) 0.0280(4) Uani 1 2 d .
C8 C 0.40739(17) 0.06147(14) 0.18901(11) 0.0224(3) Uani 1 2 d .
C9 C 0.45335(16) 0.31316(15) 0.17698(11) 0.0220(3) Uani 1 2 d .
C10 C 0.48067(19) 0.30014(17) 0.26909(12) 0.0309(4) Uani 1 2 d .
C11 C 0.5448(2) 0.38497(19) 0.30634(13) 0.0361(4) Uani 1 2 d .
C12 C 0.58132(19) 0.48474(17) 0.25108(14) 0.0337(4) Uani 1 2 d .
C13 C 0.55540(18) 0.49865(17) 0.15905(14) 0.0316(4) Uani 1 2 d .
C14 C 0.49188(17) 0.41254(16) 0.12150(12) 0.0268(3) Uani 1 2 d .
C15 C 0.09409(16) 0.33180(14) 0.16810(11) 0.0206(3) Uani 1 2 d .
C16 C 0.05576(16) 0.53099(14) 0.12788(11) 0.0213(3) Uani 1 2 d .
C17 C -0.03948(16) 0.33696(15) 0.15284(11) 0.0226(3) Uani 1 2 d .
C18 C 0.08125(17) 0.65845(14) 0.10888(11) 0.0228(3) Uani 1 2 d .
C19 C 0.21497(18) 0.68497(16) 0.09851(13) 0.0288(4) Uani 1 2 d .
C20 C 0.2410(2) 0.80541(17) 0.08526(13) 0.0327(4) Uani 1 2 d .
C21 C 0.1342(2) 0.90018(16) 0.08140(13) 0.0332(4) Uani 1 2 d .
C22 C 0.0023(2) 0.87498(17) 0.08962(14) 0.0357(4) Uani 1 2 d .
C23 C -0.02499(19) 0.75473(16) 0.10300(13) 0.0298(4) Uani 1 2 d .
C24 C -0.12632(18) 0.23704(16) 0.15718(13) 0.0289(4) Uani 1 2 d .
C25 C 0.05436(17) 0.11061(15) 0.31863(11) 0.0226(3) Uani 1 2 d .
C26 C -0.10114(18) -0.00116(16) 0.38342(12) 0.0269(3) Uani 1 2 d .
C27 C -0.01353(18) 0.19547(16) 0.37834(11) 0.0261(3) Uani 1 2 d .
C28 C -0.17550(19) -0.10735(17) 0.40310(12) 0.0313(4) Uani 1 2 d .
C29 C -0.1292(2) -0.21373(17) 0.35531(15) 0.0369(4) Uani 1 2 d .
C30 C -0.1966(2) -0.31596(19) 0.37335(18) 0.0479(6) Uani 1 2 d .
C31 C -0.3098(3) -0.3120(2) 0.43770(17) 0.0530(7) Uani 1 2 d .
C32 C -0.3571(3) -0.2069(3) 0.48381(14) 0.0532(7) Uani 1 2 d .
C33 C -0.2901(2) -0.1042(2) 0.46766(13) 0.0440(5) Uani 1 2 d .
C34 C 0.0152(2) 0.32034(17) 0.39480(13) 0.0341(4) Uani 1 2 d .
C35 C 0.2826(2) 0.59992(17) 0.41223(14) 0.0372(4) Uani 1 2 d .
C36 C 0.2175(2) 0.5915(2) 0.32890(16) 0.0471(5) Uani 1 2 d .
H4 H 0.24329 -0.09822 0.35098 0.0318 Uiso 1 2 calc R
H5 H 0.45221 -0.22539 0.33619 0.0365 Uiso 1 2 calc R
H6 H 0.63132 -0.17392 0.23183 0.0379 Uiso 1 2 calc R
H7 H 0.60348 0.00771 0.1368 0.0335 Uiso 1 2 calc R
H10 H 0.45492 0.23208 0.30698 0.0370 Uiso 1 2 calc R
H11 H 0.56387 0.37505 0.36932 0.0433 Uiso 1 2 calc R
H12 H 0.6244 0.54391 0.27662 0.0404 Uiso 1 2 calc R
H13 H 0.58099 0.56704 0.12149 0.0380 Uiso 1 2 calc R
H14 H 0.47483 0.42153 0.0581 0.0322 Uiso 1 2 calc R
H19 H 0.28843 0.62008 0.10055 0.0345 Uiso 1 2 calc R
H20 H 0.33187 0.82272 0.07886 0.0392 Uiso 1 2 calc R
H21 H 0.15186 0.98261 0.07309 0.0398 Uiso 1 2 calc R
H22 H -0.07049 0.94025 0.08612 0.0429 Uiso 1 2 calc R
H23 H -0.11611 0.7382 0.10814 0.0357 Uiso 1 2 calc R
H24A H -0.18602 0.23922 0.21567 0.0347 Uiso 1 2 calc R
H24B H -0.06833 0.15752 0.15392 0.0347 Uiso 1 2 calc R
H24C H -0.1815 0.24893 0.10478 0.0347 Uiso 1 2 calc R
H29 H -0.05185 -0.21638 0.31059 0.0443 Uiso 1 2 calc R
H30 H -0.16461 -0.38855 0.34131 0.0575 Uiso 1 2 calc R
H31 H -0.35517 -0.38197 0.45013 0.0636 Uiso 1 2 calc R
H32 H -0.43611 -0.20419 0.52706 0.0639 Uiso 1 2 calc R
H33 H -0.3225 -0.03234 0.50053 0.0528 Uiso 1 2 calc R
H34A H 0.10724 0.33015 0.36718 0.0410 Uiso 1 2 calc R
H34B H 0.00786 0.33107 0.46181 0.0410 Uiso 1 2 calc R
H34C H -0.05057 0.38195 0.36625 0.0410 Uiso 1 2 calc R
H36A H 0.22104 0.66723 0.28994 0.0566 Uiso 1 2 calc R
H36B H 0.12261 0.57974 0.3462 0.0566 Uiso 1 2 calc R
H36C H 0.26503 0.52187 0.29426 0.0566 Uiso 1 2 calc R

loop_
_atom_site_aniso_label
_atom_site_aniso_U_11
_atom_site_aniso_U_22
_atom_site_aniso_U_33
_atom_site_aniso_U_12
_atom_site_aniso_U_13
_atom_site_aniso_U_23
S1 0.0293(2) 0.0333(2) 0.0198(2) -0.00704(17) -0.00264(16) -0.00047(16)
S2 0.0188(2) 0.0262(2) 0.0299(2) -0.00430(15) -0.00512(15) 0.00156(16)
S3 0.0308(2) 0.0352(2) 0.0259(2) -0.01040(18) 0.00552(17) -0.00063(17)
P1 0.0193(2) 0.0208(2) 0.0199(2) -0.00501(15) -0.00185(15) 0.00109(14)
N1 0.0200(7) 0.0213(7) 0.0245(7) -0.0042(5) -0.0027(5) 0.0011(5)
N2 0.0287(8) 0.0249(7) 0.0233(7) -0.0114(6) -0.0039(6) 0.0025(5)
N3 0.0914(17) 0.0480(11) 0.0384(11) -0.0010(11) -0.0192(11) -0.0042(9)
C1 0.0184(7) 0.0214(8) 0.0221(8) -0.0052(6) -0.0012(6) -0.0014(6)
C2 0.0228(8) 0.0207(7) 0.0210(8) -0.0080(6) -0.0023(6) -0.0017(6)
C3 0.0251(8) 0.0215(8) 0.0209(8) -0.0057(6) -0.0051(6) -0.0003(6)
C4 0.0321(9) 0.0251(8) 0.0234(8) -0.0083(7) -0.0044(7) 0.0018(6)
C5 0.0369(10) 0.0244(8) 0.0308(9) -0.0040(7) -0.0116(8) 0.0059(7)
C6 0.0310(10) 0.0275(9) 0.0348(10) 0.0036(7) -0.0076(8) -0.0006(7)
C7 0.0265(9) 0.0283(9) 0.0284(9) -0.0017(7) -0.0024(7) -0.0017(7)
C8 0.0249(8) 0.0200(7) 0.0227(8) -0.0040(6) -0.0040(6) 0.0002(6)
C9 0.0172(7) 0.0242(8) 0.0247(8) -0.0051(6) -0.0006(6) -0.0002(6)
C10 0.0326(10) 0.0379(10) 0.0242(9) -0.0124(8) -0.0034(7) 0.0005(7)
C11 0.0392(11) 0.0462(11) 0.0257(9) -0.0139(9) -0.0042(8) -0.0049(8)
C12 0.0259(9) 0.0354(10) 0.0429(11) -0.0114(7) -0.0037(8) -0.0102(8)
C13 0.0254(9) 0.0281(9) 0.0432(11) -0.0112(7) -0.0052(8) 0.0047(7)
C14 0.0224(8) 0.0314(9) 0.0278(9) -0.0083(7) -0.0049(7) 0.0046(7)
C15 0.0203(8) 0.0213(8) 0.0205(8) -0.0054(6) -0.0005(6) -0.0004(6)
C16 0.0188(8) 0.0236(8) 0.0216(8) -0.0030(6) -0.0024(6) -0.0006(6)
C17 0.0213(8) 0.0246(8) 0.0226(8) -0.0052(6) -0.0025(6) -0.0010(6)
C18 0.0254(8) 0.0219(8) 0.0217(8) -0.0046(6) -0.0054(6) 0.0012(6)
C19 0.0268(9) 0.0252(8) 0.0349(9) -0.0046(7) -0.0073(7) 0.0036(7)
C20 0.0358(10) 0.0303(9) 0.0353(10) -0.0132(8) -0.0107(8) 0.0042(7)
C21 0.0464(11) 0.0215(8) 0.0344(10) -0.0089(8) -0.0132(8) 0.0020(7)
C22 0.0410(11) 0.0237(9) 0.0423(11) 0.0013(8) -0.0123(9) 0.0002(7)
C23 0.0265(9) 0.0274(9) 0.0352(10) -0.0017(7) -0.0071(7) 0.0015(7)
C24 0.0263(9) 0.0299(9) 0.0332(9) -0.0114(7) -0.0064(7) 0.0008(7)
C25 0.0244(8) 0.0242(8) 0.0205(8) -0.0085(6) -0.0029(6) 0.0014(6)
C26 0.0281(9) 0.0316(9) 0.0226(8) -0.0115(7) -0.0036(7) 0.0035(7)
C27 0.0276(9) 0.0281(9) 0.0233(8) -0.0080(7) -0.0008(7) 0.0008(6)
C28 0.0350(10) 0.0378(10) 0.0255(9) -0.0191(8) -0.0106(7) 0.0099(7)
C29 0.0346(10) 0.0293(9) 0.0503(12) -0.0124(8) -0.0155(9) 0.0094(8)
C30 0.0488(13) 0.0324(11) 0.0698(15) -0.0184(9) -0.0308(11) 0.0149(10)
C31 0.0636(15) 0.0555(14) 0.0516(13) -0.0419(12) -0.0320(12) 0.0304(11)
C32 0.0589(15) 0.0858(18) 0.0264(10) -0.0518(14) -0.0096(9) 0.0147(11)
C33 0.0484(13) 0.0659(14) 0.0252(10) -0.0358(11) -0.0035(8) 0.0034(9)
C34 0.0423(11) 0.0296(9) 0.0314(10) -0.0103(8) 0.0020(8) -0.0062(7)
C35 0.0497(12) 0.0271(9) 0.0338(10) -0.0048(8) -0.0011(9) -0.0019(8)
C36 0.0459(13) 0.0504(13) 0.0490(13) -0.0108(10) -0.0116(10) -0.0102(10)

loop_
_atom_type_symbol
_atom_type_description
_atom_type_scat_dispersion_real
_atom_type_scat_dispersion_imag
_atom_type_scat_source
C C 0.0033 0.0016
;
International Tables for Crystallography
(Vol. C, Tables 4.2.6.8 and 6.1.1.4)
;
H H 0.0000 0.0000
;
International Tables for Crystallography
(Vol. C, Table 6.1.1.4)
;
N N 0.0061 0.0033
;
International Tables for Crystallography
(Vol. C, Tables 4.2.6.8 and 6.1.1.4)
;
P P 0.1023 0.0942
;
International Tables for Crystallography
(Vol. C, Tables 4.2.6.8 and 6.1.1.4)
;
S S 0.1246 0.1234
;
International Tables for Crystallography
(Vol. C, Tables 4.2.6.8 and 6.1.1.4)
;

loop_
_geom_angle_atom_site_label_1
_geom_angle_atom_site_label_2
_geom_angle_atom_site_label_3
_geom_angle
_geom_angle_publ_flag
C16 S2 C17 90.46(8) yes
C26 S3 C27 90.13(8) yes
S1 P1 C1 115.80(6) yes
S1 P1 C8 117.77(6) yes
S1 P1 C9 115.23(6) yes
C1 P1 C8 92.32(7) yes
C1 P1 C9 107.35(7) yes
C8 P1 C9 105.63(8) yes
C15 N1 C16 111.52(14) yes
C25 N2 C26 111.09(14) yes
P1 C1 C2 110.26(11) yes
P1 C1 C15 117.79(11) yes
C2 C1 C15 131.90(14) yes
C1 C2 C3 114.25(14) yes
C1 C2 C25 125.84(14) yes
C3 C2 C25 119.88(13) yes
C2 C3 C4 127.42(15) yes
C2 C3 C8 113.63(13) yes
C4 C3 C8 118.94(14) yes
C3 C4 C5 118.93(16) yes
C4 C5 C6 121.59(16) yes
C5 C6 C7 120.07(16) yes
C6 C7 C8 118.49(16) yes
P1 C8 C3 109.53(11) yes
P1 C8 C7 128.45(13) yes
C3 C8 C7 121.98(14) yes
P1 C9 C10 120.68(13) yes
P1 C9 C14 119.72(13) yes
C10 C9 C14 119.50(17) yes
C9 C10 C11 120.77(17) yes
C10 C11 C12 119.48(18) yes
C11 C12 C13 120.43(19) yes
C12 C13 C14 119.98(17) yes
C9 C14 C13 119.84(17) yes
N1 C15 C1 116.08(14) yes
N1 C15 C17 115.57(14) yes
C1 C15 C17 128.23(15) yes
S2 C16 N1 113.71(12) yes
S2 C16 C18 122.40(12) yes
N1 C16 C18 123.89(15) yes
S2 C17 C15 108.73(12) yes
S2 C17 C24 121.05(12) yes
C15 C17 C24 130.16(15) yes
C16 C18 C19 119.60(14) yes
C16 C18 C23 121.54(16) yes
C19 C18 C23 118.84(15) yes
C18 C19 C20 120.53(15) yes
C19 C20 C21 119.91(18) yes
C20 C21 C22 120.05(17) yes
C21 C22 C23 120.55(17) yes
C18 C23 C22 120.08(18) yes
N2 C25 C2 118.08(14) yes
N2 C25 C27 115.98(15) yes
C2 C25 C27 125.93(16) yes
S3 C26 N2 114.21(14) yes
S3 C26 C28 122.41(13) yes
N2 C26 C28 123.38(16) yes
S3 C27 C25 108.59(14) yes
S3 C27 C34 121.42(12) yes
C25 C27 C34 129.97(16) yes
C26 C28 C29 118.72(16) yes
C26 C28 C33 121.84(18) yes
C29 C28 C33 119.4(2) yes
C28 C29 C30 119.92(19) yes
C29 C30 C31 120.2(2) yes
C30 C31 C32 120.2(2) yes
C31 C32 C33 120.6(2) yes
C28 C33 C32 119.7(2) yes
N3 C35 C36 178.4(2) yes
C3 C4 H4 120.538 no
C5 C4 H4 120.533 no
C4 C5 H5 119.206 no
C6 C5 H5 119.199 no
C5 C6 H6 119.961 no
C7 C6 H6 119.971 no
C6 C7 H7 120.749 no
C8 C7 H7 120.761 no
C9 C10 H10 119.621 no
C11 C10 H10 119.608 no
C10 C11 H11 120.266 no
C12 C11 H11 120.258 no
C11 C12 H12 119.784 no
C13 C12 H12 119.789 no
C12 C13 H13 120.009 no
C14 C13 H13 120.015 no
C9 C14 H14 120.086 no
C13 C14 H14 120.074 no
C18 C19 H19 119.731 no
C20 C19 H19 119.738 no
C19 C20 H20 120.047 no
C21 C20 H20 120.041 no
C20 C21 H21 119.969 no
C22 C21 H21 119.977 no
C21 C22 H22 119.730 no
C23 C22 H22 119.723 no
C18 C23 H23 119.954 no
C22 C23 H23 119.963 no
C17 C24 H24A 109.477 no
C17 C24 H24B 109.474 no
C17 C24 H24C 109.467 no
H24A C24 H24B 109.469 no
H24A C24 H24C 109.472 no
H24B C24 H24C 109.469 no
C28 C29 H29 120.039 no
C30 C29 H29 120.040 no
C29 C30 H30 119.924 no
C31 C30 H30 119.926 no
C30 C31 H31 119.924 no
C32 C31 H31 119.925 no
C31 C32 H32 119.701 no
C33 C32 H32 119.709 no
C28 C33 H33 120.130 no
C32 C33 H33 120.130 no
C27 C34 H34A 109.472 no
C27 C34 H34B 109.471 no
C27 C34 H34C 109.476 no
H34A C34 H34B 109.470 no
H34A C34 H34C 109.473 no
H34B C34 H34C 109.465 no
C35 C36 H36A 109.472 no
C35 C36 H36B 109.472 no
C35 C36 H36C 109.472 no
H36A C36 H36B 109.475 no
H36A C36 H36C 109.467 no
H36B C36 H36C 109.470 no

loop_
_geom_bond_atom_site_label_1
_geom_bond_atom_site_label_2
_geom_bond_distance
_geom_bond_publ_flag
S1 P1 1.9453(6) yes
S2 C16 1.7361(17) yes
S2 C17 1.7291(16) yes
S3 C26 1.7341(18) yes
S3 C27 1.7308(18) yes
P1 C1 1.8239(16) yes
P1 C8 1.7963(16) yes
P1 C9 1.8124(19) yes
N1 C15 1.389(2) yes
N1 C16 1.304(2) yes
N2 C25 1.384(2) yes
N2 C26 1.301(2) yes
N3 C35 1.133(3) yes
C1 C2 1.357(2) yes
C1 C15 1.463(2) yes
C2 C3 1.490(2) yes
C2 C25 1.478(2) yes
C3 C4 1.396(2) yes
C3 C8 1.405(2) yes
C4 C5 1.392(2) yes
C5 C6 1.385(3) yes
C6 C7 1.396(2) yes
C7 C8 1.383(2) yes
C9 C10 1.388(2) yes
C9 C14 1.391(2) yes
C10 C11 1.381(3) yes
C11 C12 1.387(3) yes
C12 C13 1.383(3) yes
C13 C14 1.390(3) yes
C15 C17 1.372(2) yes
C16 C18 1.470(2) yes
C17 C24 1.496(3) yes
C18 C19 1.401(3) yes
C18 C23 1.395(2) yes
C19 C20 1.390(3) yes
C20 C21 1.385(3) yes
C21 C22 1.380(3) yes
C22 C23 1.392(3) yes
C25 C27 1.371(2) yes
C26 C28 1.475(3) yes
C27 C34 1.490(3) yes
C28 C29 1.397(3) yes
C28 C33 1.394(3) yes
C29 C30 1.394(3) yes
C30 C31 1.381(3) yes
C31 C32 1.375(4) yes
C32 C33 1.394(4) yes
C35 C36 1.451(3) yes
C4 H4 0.950 no
C5 H5 0.950 no
C6 H6 0.950 no
C7 H7 0.950 no
C10 H10 0.950 no
C11 H11 0.950 no
C12 H12 0.950 no
C13 H13 0.950 no
C14 H14 0.950 no
C19 H19 0.950 no
C20 H20 0.950 no
C21 H21 0.950 no
C22 H22 0.950 no
C23 H23 0.950 no
C24 H24A 0.980 no
C24 H24B 0.980 no
C24 H24C 0.980 no
C29 H29 0.950 no
C30 H30 0.950 no
C31 H31 0.950 no
C32 H32 0.950 no
C33 H33 0.950 no
C34 H34A 0.980 no
C34 H34B 0.980 no
C34 H34C 0.980 no
C36 H36A 0.980 no
C36 H36B 0.980 no
C36 H36C 0.980 no

loop_
_geom_contact_atom_site_label_1
_geom_contact_atom_site_label_2
_geom_contact_distance
_geom_contact_publ_flag
_geom_contact_site_symmetry_2
S1 C14 3.407(2) no .
S2 C23 3.1589(19) no .
S3 C33 3.152(3) no .
P1 N1 3.1118(13) no .
N1 C9 3.231(2) no .
N1 C14 3.401(2) no .
N1 C19 2.904(2) no .
N2 C3 3.063(2) no .
N2 C4 3.087(2) no .
N2 C29 2.866(3) no .
C1 C10 3.465(3) no .
C1 C16 3.562(2) no .
C1 C24 3.243(2) no .
C1 C27 3.212(2) no .
C1 C34 3.389(2) no .
C2 C17 3.307(2) no .
C2 C24 3.494(2) no .
C2 C26 3.582(2) no .
C2 C34 3.196(2) no .
C3 C6 2.793(2) no .
C4 C7 2.813(2) no .
C4 C25 3.079(2) no .
C5 C8 2.749(2) no .
C7 C9 3.577(2) no .
C8 C10 3.165(3) no .
C9 C12 2.773(3) no .
C9 C15 3.588(2) no .
C10 C13 2.766(3) no .
C11 C14 2.779(3) no .
C15 C25 3.203(2) no .
C15 C27 3.440(2) no .
C15 C34 3.291(2) no .
C17 C25 3.453(2) no .
C17 C27 3.548(2) no .
C18 C21 2.792(2) no .
C19 C22 2.769(2) no .
C20 C23 2.780(3) no .
C24 C25 3.238(2) no .
C24 C27 3.499(3) no .
C28 C31 2.785(3) no .
C29 C32 2.772(3) no .
C30 C33 2.778(3) no .
S1 C6 3.5500(19) no 2_655
S1 C7 3.4461(18) no 2_655
S2 C12 3.5150(19) no 1_455
S2 C13 3.4022(18) no 1_455
S2 C16 3.5809(16) no 2_565
S3 N3 3.380(2) no 2_566
N1 C36 3.329(3) no .
N3 S3 3.380(2) no 2_566
N3 C11 3.508(3) no 2_666
N3 C31 3.462(3) no 2_556
C5 C31 3.582(3) no 1_655
C5 C32 3.514(3) no 1_655
C5 C35 3.580(3) no 1_545
C6 S1 3.5500(19) no 2_655
C7 S1 3.4461(18) no 2_655
C11 N3 3.508(3) no 2_666
C11 C35 3.554(3) no .
C12 S2 3.5150(19) no 1_655
C13 S2 3.4022(18) no 1_655
C16 S2 3.5809(16) no 2_565
C19 C36 3.431(3) no .
C31 N3 3.462(3) no 2_556
C31 C5 3.582(3) no 1_455
C32 C5 3.514(3) no 1_455
C35 C5 3.580(3) no 1_565
C35 C11 3.554(3) no .
C36 N1 3.329(3) no .
C36 C19 3.431(3) no .
S1 H14 2.9168 no .
S2 H23 2.7620 no .
S2 H24A 3.1610 no .
S2 H24C 2.8788 no .
S3 H24A 3.4400 no .
S3 H33 2.7509 no .
S3 H34B 2.9074 no .
S3 H34C 3.1274 no .
P1 H7 3.0440 no .
P1 H10 2.8779 no .
P1 H14 2.8680 no .
N1 H14 3.3918 no .
N1 H19 2.6145 no .
N1 H34A 3.2691 no .
N1 H34C 3.5557 no .
N2 H4 2.5377 no .
N2 H24A 3.4194 no .
N2 H24B 3.0026 no .
N2 H29 2.5536 no .
N3 H36A 3.0442 no .
N3 H36B 3.0601 no .
N3 H36C 3.0561 no .
C1 H10 3.3018 no .
C1 H24B 2.9102 no .
C1 H34A 2.8466 no .
C2 H4 2.8083 no .
C2 H10 3.3707 no .
C2 H24B 2.9394 no .
C2 H34A 2.8376 no .
C3 H5 3.2577 no .
C3 H7 3.2955 no .
C3 H10 3.0804 no .
C4 H6 3.2764 no .
C5 H7 3.2698 no .
C6 H4 3.2790 no .
C7 H5 3.2620 no .
C7 H10 3.3278 no .
C8 H4 3.2774 no .
C8 H6 3.2491 no .
C8 H10 2.7550 no .
C9 H7 3.5439 no .
C9 H11 3.2641 no .
C9 H13 3.2651 no .
C10 H12 3.2479 no .
C10 H14 3.2599 no .
C11 H13 3.2599 no .
C12 H10 3.2478 no .
C12 H14 3.2585 no .
C13 H11 3.2607 no .
C13 H19 2.9948 no .
C14 H10 3.2576 no .
C14 H12 3.2577 no .
C14 H19 2.8583 no .
C15 H24A 3.1131 no .
C15 H24B 2.7281 no .
C15 H24C 3.2748 no .
C15 H34A 2.9037 no .
C15 H34C 3.1134 no .
C16 H19 2.6385 no .
C16 H23 2.6734 no .
C17 H34A 3.5776 no .
C17 H34C 3.1545 no .
C18 H20 3.2802 no .
C18 H22 3.2699 no .
C19 H21 3.2595 no .
C19 H23 3.2683 no .
C20 H22 3.2508 no .
C21 H19 3.2575 no .
C21 H23 3.2612 no .
C22 H20 3.2519 no .
C23 H19 3.2659 no .
C23 H21 3.2631 no .
C25 H4 2.8092 no .
C25 H24A 3.0925 no .
C25 H24B 2.7921 no .
C25 H34A 2.7113 no .
C25 H34B 3.2541 no .
C25 H34C 3.1231 no .
C26 H4 3.4453 no .
C26 H24A 3.5533 no .
C26 H29 2.6244 no .
C26 H33 2.6836 no .
C27 H24A 3.0508 no .
C27 H24B 3.4245 no .
C28 H30 3.2740 no .
C28 H32 3.2672 no .
C29 H31 3.2627 no .
C29 H33 3.2706 no .
C30 H32 3.2443 no .
C31 H29 3.2615 no .
C31 H33 3.2598 no .
C32 H30 3.2448 no .
C33 H29 3.2695 no .
C33 H31 3.2612 no .
H4 H5 2.3383 no .
H4 H29 3.5223 no .
H5 H6 2.3225 no .
H6 H7 2.3563 no .
H10 H11 2.3292 no .
H10 H34A 3.5179 no .
H11 H12 2.3371 no .
H12 H13 2.3297 no .
H13 H14 2.3415 no .
H13 H19 2.9472 no .
H13 H20 3.5528 no .
H14 H19 2.7183 no .
H19 H20 2.3365 no .
H20 H21 2.3350 no .
H21 H22 2.3253 no .
H22 H23 2.3373 no .
H24A H34C 3.2956 no .
H29 H30 2.3436 no .
H30 H31 2.3289 no .
H31 H32 2.3196 no .
H32 H33 2.3414 no .
S1 H6 3.3511 no 2_655
S1 H7 3.1630 no 2_655
S1 H13 2.9410 no 2_665
S1 H20 3.0527 no 2_665
S1 H23 3.0414 no 2_565
S2 H12 3.3741 no 1_455
S2 H13 3.1717 no 1_455
S2 H30 3.5401 no 1_565
S3 H4 3.0762 no 2_556
N1 H36A 3.5014 no .
N1 H36B 3.2502 no .
N1 H36C 2.7374 no .
N3 H5 2.9087 no 1_565
N3 H11 3.5116 no .
N3 H11 2.5879 no 2_666
N3 H31 3.1011 no 1_665
N3 H31 2.6446 no 2_556
N3 H32 3.4728 no 1_665
N3 H34B 3.4219 no 2_566
N3 H34C 3.4312 no 2_566
C1 H21 3.3671 no 1_545
C2 H21 3.1967 no 1_545
C3 H20 3.4887 no 1_545
C3 H21 3.2428 no 1_545
C4 H20 3.5525 no 1_545
C4 H33 3.1124 no 2_556
C4 H36A 3.1527 no 1_545
C5 H20 3.5245 no 1_545
C5 H36A 3.1982 no 1_545
C6 H20 3.4556 no 1_545
C7 H20 3.3897 no 1_545
C8 H20 3.3926 no 1_545
C8 H21 3.4583 no 1_545
C9 H36C 3.2069 no .
C10 H24A 3.3177 no 1_655
C10 H32 3.0785 no 2_556
C10 H36C 3.0297 no .
C11 H24A 3.1278 no 1_655
C11 H32 3.2247 no 2_556
C11 H36C 2.9990 no .
C12 H5 3.5216 no 1_565
C12 H24A 3.3321 no 1_655
C12 H30 3.4917 no 1_665
C12 H31 3.4889 no 1_665
C12 H36C 3.1283 no .
C13 H14 3.2479 no 2_665
C13 H24C 3.5848 no 1_655
C13 H36C 3.3031 no .
C14 H14 3.0970 no 2_665
C14 H24C 3.4866 no 1_655
C14 H36C 3.3465 no .
C16 H36A 3.5526 no .
C16 H36B 3.4030 no .
C16 H36C 3.3579 no .
C18 H24C 3.2894 no 2_565
C18 H29 3.3707 no 1_565
C18 H36A 3.1261 no .
C18 H36B 3.5477 no .
C18 H36C 3.5566 no .
C19 H24C 3.0329 no 2_565
C19 H36A 2.7767 no .
C19 H36C 3.3050 no .
C20 H24C 3.0020 no 2_565
C20 H36A 3.2439 no .
C21 H22 2.9765 no 2_575
C21 H24B 3.3945 no 1_565
C21 H24C 3.2106 no 2_565
C22 H21 3.1683 no 2_575
C22 H22 3.2308 no 2_575
C22 H24B 3.2720 no 1_565
C22 H24B 3.5510 no 2_565
C22 H24C 3.4186 no 2_565
C22 H29 3.3030 no 1_565
C23 H24C 3.4536 no 2_565
C23 H29 3.0261 no 1_565
C24 H22 3.4512 no 1_545
C28 H6 3.4939 no 1_455
C28 H34B 3.4112 no 2_556
C29 H6 3.1158 no 1_455
C29 H34B 3.1615 no 2_556
C29 H36B 3.1385 no 1_545
C30 H6 3.0357 no 1_455
C30 H12 3.0422 no 1_445
C30 H34B 3.1928 no 2_556
C30 H34C 3.4442 no 1_545
C30 H36B 3.2228 no 1_545
C31 H5 2.9484 no 1_455
C31 H6 3.3326 no 1_455
C31 H12 3.0962 no 1_445
C31 H34B 3.4755 no 2_556
C32 H5 3.0615 no 1_455
C32 H10 3.0872 no 2_556
C32 H11 3.4447 no 2_556
C32 H34A 3.5512 no 2_556
C34 H30 3.5302 no 1_565
C34 H36B 3.2132 no .
C35 H4 3.3701 no 1_565
C35 H5 2.8415 no 1_565
C35 H11 3.4987 no .
C35 H31 3.0783 no 2_556
C35 H34B 3.2705 no 2_566
C36 H4 3.5134 no 1_565
C36 H5 3.3323 no 1_565
C36 H19 3.3104 no .
C36 H29 3.2015 no 1_565
C36 H34A 3.2318 no .
H4 S3 3.0762 no 2_556
H4 C35 3.3701 no 1_545
H4 C36 3.5134 no 1_545
H4 H33 2.9139 no 2_556
H4 H36A 2.8410 no 1_545
H5 N3 2.9087 no 1_545
H5 C12 3.5216 no 1_545
H5 C31 2.9484 no 1_655
H5 C32 3.0615 no 1_655
H5 C35 2.8415 no 1_545
H5 C36 3.3323 no 1_545
H5 H12 2.9798 no 1_545
H5 H31 2.9662 no 1_655
H5 H32 3.1361 no 1_655
H5 H36A 2.9120 no 1_545
H6 S1 3.3511 no 2_655
H6 C28 3.4939 no 1_655
H6 C29 3.1158 no 1_655
H6 C30 3.0357 no 1_655
H6 C31 3.3326 no 1_655
H6 H12 3.1501 no 1_545
H6 H13 3.4971 no 1_545
H6 H23 3.0055 no 1_645
H6 H29 3.4493 no 1_655
H6 H30 3.3348 no 1_655
H7 S1 3.1630 no 2_655
H7 H20 3.5795 no 2_665
H7 H22 3.2495 no 1_645
H10 C32 3.0872 no 2_556
H10 H32 2.3951 no 2_556
H10 H36C 3.4794 no .
H11 N3 3.5116 no .
H11 N3 2.5879 no 2_666
H11 C32 3.4447 no 2_556
H11 C35 3.4987 no .
H11 H24A 3.4003 no 1_655
H11 H31 3.2428 no 1_665
H11 H31 3.1561 no 2_556
H11 H32 2.7102 no 2_556
H11 H36C 3.4409 no .
H12 S2 3.3741 no 1_655
H12 C30 3.0422 no 1_665
H12 C31 3.0962 no 1_665
H12 H5 2.9798 no 1_565
H12 H6 3.1501 no 1_565
H12 H30 2.6280 no 1_665
H12 H31 2.7365 no 1_665
H13 S1 2.9410 no 2_665
H13 S2 3.1717 no 1_655
H13 H6 3.4971 no 1_565
H13 H14 2.7161 no 2_665
H14 C13 3.2479 no 2_665
H14 C14 3.0970 no 2_665
H14 H13 2.7161 no 2_665
H14 H14 2.4017 no 2_665
H14 H19 3.1148 no 2_665
H19 C36 3.3104 no .
H19 H14 3.1148 no 2_665
H19 H24C 3.4342 no 2_565
H19 H36A 2.8174 no .
H19 H36C 2.9388 no .
H20 S1 3.0527 no 2_665
H20 C3 3.4887 no 1_565
H20 C4 3.5525 no 1_565
H20 C5 3.5245 no 1_565
H20 C6 3.4556 no 1_565
H20 C7 3.3897 no 1_565
H20 C8 3.3926 no 1_565
H20 H7 3.5795 no 2_665
H20 H24C 3.3959 no 2_565
H20 H36A 3.5536 no .
H21 C1 3.3671 no 1_565
H21 C2 3.1967 no 1_565
H21 C3 3.2428 no 1_565
H21 C8 3.4583 no 1_565
H21 C22 3.1683 no 2_575
H21 H22 2.5843 no 2_575
H21 H24B 2.9037 no 1_565
H22 C21 2.9765 no 2_575
H22 C22 3.2308 no 2_575
H22 C24 3.4512 no 1_565
H22 H7 3.2495 no 1_465
H22 H21 2.5843 no 2_575
H22 H22 3.0452 no 2_575
H22 H24B 2.6584 no 1_565
H22 H24C 3.4465 no 1_565
H22 H29 3.5927 no 1_565
H23 S1 3.0414 no 2_565
H23 H6 3.0055 no 1_465
H23 H29 3.1637 no 1_565
H23 H30 3.5800 no 1_565
H24A C10 3.3177 no 1_455
H24A C11 3.1278 no 1_455
H24A C12 3.3321 no 1_455
H24A H11 3.4003 no 1_455
H24B C21 3.3945 no 1_545
H24B C22 3.2720 no 1_545
H24B C22 3.5510 no 2_565
H24B H21 2.9037 no 1_545
H24B H22 2.6584 no 1_545
H24C C13 3.5848 no 1_455
H24C C14 3.4866 no 1_455
H24C C18 3.2894 no 2_565
H24C C19 3.0329 no 2_565
H24C C20 3.0020 no 2_565
H24C C21 3.2106 no 2_565
H24C C22 3.4186 no 2_565
H24C C23 3.4536 no 2_565
H24C H19 3.4342 no 2_565
H24C H20 3.3959 no 2_565
H24C H22 3.4465 no 1_545
H29 C18 3.3707 no 1_545
H29 C22 3.3030 no 1_545
H29 C23 3.0261 no 1_545
H29 C36 3.2015 no 1_545
H29 H6 3.4493 no 1_455
H29 H22 3.5927 no 1_545
H29 H23 3.1637 no 1_545
H29 H34B 3.5064 no 2_556
H29 H36A 2.8351 no 1_545
H29 H36B 2.6983 no 1_545
H30 S2 3.5401 no 1_545
H30 C12 3.4917 no 1_445
H30 C34 3.5302 no 1_545
H30 H6 3.3348 no 1_455
H30 H12 2.6280 no 1_445
H30 H23 3.5800 no 1_545
H30 H34B 3.5461 no 2_556
H30 H34C 2.6421 no 1_545
H30 H36B 2.8532 no 1_545
H31 N3 3.1011 no 1_445
H31 N3 2.6446 no 2_556
H31 C12 3.4889 no 1_445
H31 C35 3.0783 no 2_556
H31 H5 2.9662 no 1_455
H31 H11 3.2428 no 1_445
H31 H11 3.1561 no 2_556
H31 H12 2.7365 no 1_445
H32 N3 3.4728 no 1_445
H32 C10 3.0785 no 2_556
H32 C11 3.2247 no 2_556
H32 H5 3.1361 no 1_455
H32 H10 2.3951 no 2_556
H32 H11 2.7102 no 2_556
H32 H33 3.3239 no 2_456
H33 C4 3.1124 no 2_556
H33 H4 2.9139 no 2_556
H33 H32 3.3239 no 2_456
H33 H33 3.5218 no 2_456
H34A C32 3.5512 no 2_556
H34A C36 3.2318 no .
H34A H36B 2.7784 no .
H34A H36C 2.8982 no .
H34B N3 3.4219 no 2_566
H34B C28 3.4112 no 2_556
H34B C29 3.1615 no 2_556
H34B C30 3.1928 no 2_556
H34B C31 3.4755 no 2_556
H34B C35 3.2705 no 2_566
H34B H29 3.5064 no 2_556
H34B H30 3.5461 no 2_556
H34B H36B 3.3976 no .
H34B H36B 3.0972 no 2_566
H34C N3 3.4312 no 2_566
H34C C30 3.4442 no 1_565
H34C H30 2.6421 no 1_565
H34C H36B 2.9626 no .
H36A N1 3.5014 no .
H36A C4 3.1527 no 1_565
H36A C5 3.1982 no 1_565
H36A C16 3.5526 no .
H36A C18 3.1261 no .
H36A C19 2.7767 no .
H36A C20 3.2439 no .
H36A H4 2.8410 no 1_565
H36A H5 2.9120 no 1_565
H36A H19 2.8174 no .
H36A H20 3.5536 no .
H36A H29 2.8351 no 1_565
H36B N1 3.2502 no .
H36B C16 3.4030 no .
H36B C18 3.5477 no .
H36B C29 3.1385 no 1_565
H36B C30 3.2228 no 1_565
H36B C34 3.2132 no .
H36B H29 2.6983 no 1_565
H36B H30 2.8532 no 1_565
H36B H34A 2.7784 no .
H36B H34B 3.3976 no .
H36B H34B 3.0972 no 2_566
H36B H34C 2.9626 no .
H36C N1 2.7374 no .
H36C C9 3.2069 no .
H36C C10 3.0297 no .
H36C C11 2.9990 no .
H36C C12 3.1283 no .
H36C C13 3.3031 no .
H36C C14 3.3465 no .
H36C C16 3.3579 no .
H36C C18 3.5566 no .
H36C C19 3.3050 no .
H36C H10 3.4794 no .
H36C H11 3.4409 no .
H36C H19 2.9388 no .
H36C H34A 2.8982 no .

loop_
_geom_torsion_atom_site_label_1
_geom_torsion_atom_site_label_2
_geom_torsion_atom_site_label_3
_geom_torsion_atom_site_label_4
_geom_torsion
_geom_torsion_publ_flag
C16 S2 C17 C15 0.29(10) no
C16 S2 C17 C24 -177.18(11) no
C17 S2 C16 N1 0.38(11) no
C17 S2 C16 C18 -179.21(12) no
C26 S3 C27 C25 0.54(11) no
C26 S3 C27 C34 -177.92(13) no
C27 S3 C26 N2 -0.05(13) no
C27 S3 C26 C28 179.30(13) no
S1 P1 C1 C2 123.48(9) no
S1 P1 C1 C15 -54.20(12) no
S1 P1 C8 C3 -121.78(8) no
S1 P1 C8 C7 60.66(16) no
S1 P1 C9 C10 -165.69(8) no
S1 P1 C9 C14 17.87(12) no
C1 P1 C8 C3 -0.88(11) no
C1 P1 C8 C7 -178.44(14) no
C8 P1 C1 C2 0.97(12) no
C8 P1 C1 C15 -176.71(12) no
C1 P1 C9 C10 63.67(12) no
C1 P1 C9 C14 -112.77(11) no
C9 P1 C1 C2 -106.19(11) no
C9 P1 C1 C15 76.12(12) no
C8 P1 C9 C10 -33.88(12) no
C8 P1 C9 C14 149.68(10) no
C9 P1 C8 C3 107.87(11) no
C9 P1 C8 C7 -69.69(15) no
C15 N1 C16 S2 -0.93(17) no
C15 N1 C16 C18 178.65(12) no
C16 N1 C15 C1 177.47(12) no
C16 N1 C15 C17 1.20(18) no
C25 N2 C26 S3 -0.46(19) no
C25 N2 C26 C28 -179.80(14) no
C26 N2 C25 C2 179.60(13) no
C26 N2 C25 C27 0.9(2) no
P1 C1 C2 C3 -0.80(18) no
P1 C1 C2 C25 177.12(11) no
P1 C1 C15 N1 -41.24(18) no
P1 C1 C15 C17 134.47(13) no
C2 C1 C15 N1 141.68(18) no
C2 C1 C15 C17 -42.6(3) no
C15 C1 C2 C3 176.44(16) no
C15 C1 C2 C25 -5.6(3) no
C1 C2 C3 C4 178.66(15) no
C1 C2 C3 C8 0.1(2) no
C1 C2 C25 N2 132.07(17) no
C1 C2 C25 C27 -49.4(3) no
C3 C2 C25 N2 -50.1(2) no
C3 C2 C25 C27 128.42(16) no
C25 C2 C3 C4 0.6(3) no
C25 C2 C3 C8 -177.92(14) no
C2 C3 C4 C5 -178.13(15) no
C2 C3 C8 P1 0.60(19) no
C2 C3 C8 C7 178.34(14) no
C4 C3 C8 P1 -178.05(14) no
C4 C3 C8 C7 -0.3(3) no
C8 C3 C4 C5 0.3(3) no
C3 C4 C5 C6 0.1(3) no
C4 C5 C6 C7 -0.5(3) no
C5 C6 C7 C8 0.5(3) no
C6 C7 C8 P1 177.19(15) no
C6 C7 C8 C3 -0.1(3) no
P1 C9 C10 C11 -176.07(10) no
P1 C9 C14 C13 175.53(9) no
C10 C9 C14 C13 -0.9(2) no
C14 C9 C10 C11 0.4(2) no
C9 C10 C11 C12 0.5(3) no
C10 C11 C12 C13 -0.8(3) no
C11 C12 C13 C14 0.3(3) no
C12 C13 C14 C9 0.6(2) no
N1 C15 C17 S2 -0.89(18) no
N1 C15 C17 C24 176.27(13) no
C1 C15 C17 S2 -176.62(14) no
C1 C15 C17 C24 0.5(3) no
S2 C16 C18 C19 -167.35(10) no
S2 C16 C18 C23 14.2(2) no
N1 C16 C18 C19 13.1(2) no
N1 C16 C18 C23 -165.37(14) no
C16 C18 C19 C20 -176.69(14) no
C16 C18 C23 C22 176.73(14) no
C19 C18 C23 C22 -1.8(2) no
C23 C18 C19 C20 1.8(3) no
C18 C19 C20 C21 -0.6(3) no
C19 C20 C21 C22 -0.7(3) no
C20 C21 C22 C23 0.8(3) no
C21 C22 C23 C18 0.5(3) no
N2 C25 C27 S3 -0.93(19) no
N2 C25 C27 C34 177.35(14) no
C2 C25 C27 S3 -179.49(13) no
C2 C25 C27 C34 -1.2(3) no
S3 C26 C28 C29 -178.23(11) no
S3 C26 C28 C33 1.9(2) no
N2 C26 C28 C29 1.1(3) no
N2 C26 C28 C33 -178.85(15) no
C26 C28 C29 C30 179.25(15) no
C26 C28 C33 C32 179.93(15) no
C29 C28 C33 C32 0.0(3) no
C33 C28 C29 C30 -0.8(3) no
C28 C29 C30 C31 0.6(3) no
C29 C30 C31 C32 0.4(4) no
C30 C31 C32 C33 -1.3(4) no
C31 C32 C33 C28 1.0(3) no
